data_4307874
loop_
_publ_author_name
'Carole Duboc'
'Thida Phoeung'
'Samir Zein'
'Jacques P\'ecaut'
'Marie-No\"elle Collomb'
'Frank Neese'

_publ_section_title
;
Origin of the Zero-Field Splitting in Mononuclear Octahedral Dihalide
MnII Complexes: An Investigation by Multifrequency High-Field Electron
Paramagnetic Resonance and Density Functional Theory
;
_journal_name_full 'Inorganic Chemistry'
_journal_page_first 4905
_journal_page_last 4916
_journal_paper_doi 10.1021/ic062384l
_journal_volume 46
_journal_year 2007
_chemical_formula_sum 'C18 H18 Cl2 Mn N4'
_chemical_formula_weight 416.20
_chemical_name_systematic
; 
 ? 
;
_space_group_IT_number 14
_symmetry_cell_setting monoclinic
_symmetry_space_group_name_Hall '-P 2yn'
_symmetry_space_group_name_H-M 'P 1 21/n 1'
_atom_sites_solution_hydrogens geom
_atom_sites_solution_primary direct
_atom_sites_solution_secondary difmap
_audit_creation_method SHELXL-97
_cell_angle_alpha 90.00
_cell_angle_beta 98.84(3)
_cell_angle_gamma 90.00
_cell_formula_units_Z 4
_cell_length_a 9.0260(18)
_cell_length_b 15.876(3)
_cell_length_c 13.278(3)
_cell_measurement_temperature 298(2)
_cell_volume 1880.1(7)
_computing_cell_refinement 'Bruker SMART'
_computing_data_collection 'Bruker SMART'
_computing_data_reduction 'Bruker SAINT'
_computing_molecular_graphics 'Bruker SHELXTL'
_computing_publication_material 'Bruker SHELXTL'
_computing_structure_refinement 'SHELXL-97 (Sheldrick, 1997)'
_computing_structure_solution 'SHELXS-97 (Sheldrick, 1990)'
_diffrn_ambient_temperature 298(2)
_diffrn_measured_fraction_theta_full 0.798
_diffrn_measured_fraction_theta_max 0.798
_diffrn_measurement_device_type 'CCD area detector'
_diffrn_measurement_method 'phi and omega scans'
_diffrn_radiation_monochromator graphite
_diffrn_radiation_source 'fine-focus sealed tube'
_diffrn_radiation_type MoK\a
_diffrn_radiation_wavelength 0.71073
_diffrn_reflns_av_R_equivalents 0.0184
_diffrn_reflns_av_sigmaI/netI 0.0330
_diffrn_reflns_limit_h_max 11
_diffrn_reflns_limit_h_min -11
_diffrn_reflns_limit_k_max 7
_diffrn_reflns_limit_k_min -21
_diffrn_reflns_limit_l_max 17
_diffrn_reflns_limit_l_min -16
_diffrn_reflns_number 7276
_diffrn_reflns_theta_full 28.81
_diffrn_reflns_theta_max 28.81
_diffrn_reflns_theta_min 2.01
_exptl_absorpt_coefficient_mu 0.994
_exptl_absorpt_correction_type none
_exptl_crystal_density_diffrn 1.470
_exptl_crystal_density_meas 0
_exptl_crystal_density_method 'not measured'
_exptl_crystal_F_000 852
_exptl_crystal_size_max 0.40
_exptl_crystal_size_mid 0.40
_exptl_crystal_size_min 0.20
_refine_diff_density_max 0.234
_refine_diff_density_min -0.356
_refine_diff_density_rms 0.056
_refine_ls_extinction_method none
_refine_ls_goodness_of_fit_ref 1.085
_refine_ls_hydrogen_treatment mixed
_refine_ls_matrix_type full
_refine_ls_number_parameters 298
_refine_ls_number_reflns 3918
_refine_ls_number_restraints 0
_refine_ls_restrained_S_all 1.085
_refine_ls_R_factor_all 0.0597
_refine_ls_R_factor_gt 0.0386
_refine_ls_shift/su_max 0.000
_refine_ls_shift/su_mean 0.000
_refine_ls_structure_factor_coef Fsqd
_refine_ls_weighting_details 'calc w=1/[\s^2^(Fo^2^)+(0.0336P)^2^+0.4492P] where P=(Fo^2^+2Fc^2^)/3'
_refine_ls_weighting_scheme calc
_refine_ls_wR_factor_gt 0.0772
_refine_ls_wR_factor_ref 0.0835
_reflns_number_gt 2925
_reflns_number_total 3918
_reflns_threshold_expression >2sigma(I)
_cod_data_source_file ic062384l-file004.cif
_cod_data_source_block struc
_cod_depositor_comments
;
The following automatic conversions were performed:
'_symmetry_cell_setting' value 'Monoclinic' changed to 'monoclinic'
according to '/home/saulius/struct/CIF-dictionaries/cif_core.dic'
dictionary named 'cif_core.dic' version 2.4.1 from 2010-06-29.

Automatic conversion script
Id: cif_fix_enum 1527 2010-12-29 10:47:43Z saulius 
;
_cod_database_code 4307874

loop_
_symmetry_equiv_pos_as_xyz
'x, y, z'
'-x+1/2, y+1/2, -z+1/2'
'-x, -y, -z'
'x-1/2, -y-1/2, z-1/2'

loop_
_atom_site_label
_atom_site_type_symbol
_atom_site_fract_x
_atom_site_fract_y
_atom_site_fract_z
_atom_site_U_iso_or_equiv
_atom_site_adp_type
_atom_site_occupancy
_atom_site_symmetry_multiplicity
_atom_site_calc_flag
_atom_site_refinement_flags
_atom_site_disorder_assembly
_atom_site_disorder_group
Mn1 Mn 0.47995(4) 0.12257(2) 0.25523(3) 0.03388(11) Uani 1 1 d . . .
Cl1 Cl 0.31760(8) 0.10197(4) 0.09416(5) 0.0561(2) Uani 1 1 d . . .
Cl2 Cl 0.38300(8) 0.01748(4) 0.36399(5) 0.05236(19) Uani 1 1 d . . .
N1 N 0.6665(2) 0.17410(11) 0.38894(14) 0.0351(4) Uani 1 1 d . . .
N2 N 0.6977(2) 0.05047(12) 0.24589(15) 0.0369(5) Uani 1 1 d . . .
N3 N 0.6123(2) 0.22966(12) 0.18486(15) 0.0375(5) Uani 1 1 d . . .
N4 N 0.3789(2) 0.23279(12) 0.33211(16) 0.0411(5) Uani 1 1 d . . .
C1 C 0.7589(3) 0.09838(16) 0.4199(2) 0.0404(6) Uani 1 1 d . . .
H1A H 0.698(3) 0.0585(14) 0.4524(17) 0.038(6) Uiso 1 1 d . . .
H1B H 0.848(3) 0.1111(13) 0.4693(18) 0.037(7) Uiso 1 1 d . . .
C2 C 0.8069(3) 0.05852(14) 0.3264(2) 0.0396(6) Uani 1 1 d . . .
C3 C 0.9524(3) 0.03266(18) 0.3230(3) 0.0543(8) Uani 1 1 d . . .
H3 H 1.023(3) 0.0390(15) 0.378(2) 0.044(8) Uiso 1 1 d . . .
C4 C 0.9870(4) -0.0034(2) 0.2348(3) 0.0636(9) Uani 1 1 d . . .
H4 H 1.088(4) -0.0201(19) 0.233(2) 0.079(10) Uiso 1 1 d . . .
C5 C 0.8760(3) -0.01340(18) 0.1533(2) 0.0543(8) Uani 1 1 d . . .
H5 H 0.894(3) -0.0354(17) 0.092(2) 0.058(8) Uiso 1 1 d . . .
C6 C 0.7330(3) 0.01394(16) 0.1612(2) 0.0429(6) Uani 1 1 d . . .
H6 H 0.654(3) 0.0083(15) 0.107(2) 0.044(8) Uiso 1 1 d . . .
C7 C 0.7564(3) 0.24364(17) 0.3568(2) 0.0451(6) Uani 1 1 d . . .
H7A H 0.862(3) 0.2288(17) 0.372(2) 0.057(8) Uiso 1 1 d . . .
H7B H 0.741(3) 0.2926(19) 0.396(2) 0.072(9) Uiso 1 1 d . . .
C8 C 0.7232(3) 0.26850(14) 0.24570(19) 0.0358(5) Uani 1 1 d . . .
C9 C 0.8081(3) 0.33179(16) 0.2098(2) 0.0486(7) Uani 1 1 d . . .
H9 H 0.888(3) 0.3556(17) 0.255(2) 0.054(8) Uiso 1 1 d . . .
C10 C 0.7786(3) 0.35570(17) 0.1087(3) 0.0541(8) Uani 1 1 d . . .
H10 H 0.835(3) 0.3969(17) 0.086(2) 0.056(8) Uiso 1 1 d . . .
C11 C 0.6656(4) 0.31504(17) 0.0458(2) 0.0522(7) Uani 1 1 d . . .
H11 H 0.645(3) 0.3264(16) -0.023(2) 0.056(8) Uiso 1 1 d . . .
C12 C 0.5860(3) 0.25314(18) 0.0862(2) 0.0475(7) Uani 1 1 d . . .
H12 H 0.515(3) 0.2242(16) 0.047(2) 0.045(8) Uiso 1 1 d . . .
C13 C 0.5795(3) 0.20121(17) 0.4690(2) 0.0430(6) Uani 1 1 d . . .
H13A H 0.536(3) 0.1496(16) 0.4973(18) 0.044(7) Uiso 1 1 d . . .
H13B H 0.643(3) 0.2310(15) 0.5234(19) 0.039(7) Uiso 1 1 d . . .
C14 C 0.4515(3) 0.25742(15) 0.42300(19) 0.0381(6) Uani 1 1 d . . .
C15 C 0.4120(3) 0.32968(16) 0.4714(2) 0.0480(7) Uani 1 1 d . . .
H15 H 0.473(3) 0.3463(17) 0.533(2) 0.055(9) Uiso 1 1 d . . .
C16 C 0.2946(3) 0.37782(18) 0.4238(3) 0.0555(8) Uani 1 1 d . . .
H16 H 0.270(3) 0.4277(18) 0.453(2) 0.064(9) Uiso 1 1 d . . .
C17 C 0.2207(3) 0.35352(18) 0.3312(3) 0.0556(8) Uani 1 1 d . . .
H17 H 0.147(4) 0.3839(19) 0.294(2) 0.074(10) Uiso 1 1 d . . .
C18 C 0.2639(3) 0.28074(19) 0.2878(2) 0.0513(7) Uani 1 1 d . . .
H18 H 0.219(3) 0.2596(16) 0.224(2) 0.056(9) Uiso 1 1 d . . .

loop_
_atom_site_aniso_label
_atom_site_aniso_U_11
_atom_site_aniso_U_22
_atom_site_aniso_U_33
_atom_site_aniso_U_23
_atom_site_aniso_U_13
_atom_site_aniso_U_12
Mn1 0.0338(2) 0.03525(18) 0.0308(2) -0.00162(15) -0.00079(16) -0.00217(15)
Cl1 0.0646(5) 0.0533(4) 0.0426(4) 0.0026(3) -0.0169(4) -0.0160(3)
Cl2 0.0557(4) 0.0575(4) 0.0424(4) 0.0085(3) 0.0028(3) -0.0142(3)
N1 0.0386(11) 0.0348(10) 0.0304(11) -0.0034(8) 0.0011(10) 0.0026(8)
N2 0.0386(12) 0.0374(10) 0.0336(12) -0.0013(9) 0.0024(11) 0.0029(8)
N3 0.0358(11) 0.0385(10) 0.0366(12) 0.0009(9) 0.0003(10) -0.0017(9)
N4 0.0382(12) 0.0454(11) 0.0377(13) 0.0004(9) -0.0002(11) 0.0034(9)
C1 0.0368(15) 0.0465(14) 0.0343(15) -0.0015(11) -0.0065(13) 0.0064(11)
C2 0.0386(14) 0.0363(12) 0.0422(16) -0.0018(11) 0.0010(13) 0.0042(10)
C3 0.0380(16) 0.0585(17) 0.062(2) -0.0131(15) -0.0068(16) 0.0080(13)
C4 0.0448(18) 0.0668(19) 0.080(2) -0.0162(17) 0.0133(19) 0.0156(14)
C5 0.0572(19) 0.0566(17) 0.0506(19) -0.0112(14) 0.0133(17) 0.0068(14)
C6 0.0468(16) 0.0439(14) 0.0374(16) -0.0020(12) 0.0048(15) 0.0028(12)
C7 0.0415(16) 0.0451(15) 0.0468(17) -0.0073(13) 0.0007(14) -0.0069(12)
C8 0.0330(13) 0.0325(12) 0.0420(14) -0.0040(10) 0.0063(12) 0.0021(9)
C9 0.0423(16) 0.0425(15) 0.062(2) -0.0090(13) 0.0112(15) -0.0075(12)
C10 0.0545(18) 0.0434(15) 0.070(2) 0.0063(14) 0.0269(17) -0.0017(13)
C11 0.0594(19) 0.0523(16) 0.0481(18) 0.0148(14) 0.0190(17) 0.0095(14)
C12 0.0475(17) 0.0530(16) 0.0401(17) 0.0062(13) 0.0010(15) 0.0015(13)
C13 0.0486(16) 0.0478(15) 0.0312(15) -0.0094(12) 0.0015(14) 0.0043(12)
C14 0.0371(13) 0.0406(13) 0.0369(15) 0.0003(11) 0.0068(12) 0.0013(10)
C15 0.0515(17) 0.0429(14) 0.0509(19) -0.0066(13) 0.0122(16) -0.0021(12)
C16 0.0559(18) 0.0392(15) 0.075(2) -0.0012(15) 0.0215(18) 0.0057(13)
C17 0.0420(17) 0.0507(17) 0.074(2) 0.0130(16) 0.0094(17) 0.0098(13)
C18 0.0419(16) 0.0595(17) 0.0498(19) 0.0053(15) -0.0014(15) 0.0056(13)

loop_
_atom_type_symbol
_atom_type_description
_atom_type_scat_dispersion_real
_atom_type_scat_dispersion_imag
_atom_type_scat_source
C C 0.0033 0.0016 'International Tables Vol C Tables 4.2.6.8 and 6.1.1.4'
H H 0.0000 0.0000 'International Tables Vol C Tables 4.2.6.8 and 6.1.1.4'
N N 0.0061 0.0033 'International Tables Vol C Tables 4.2.6.8 and 6.1.1.4'
Cl Cl 0.1484 0.1585 'International Tables Vol C Tables 4.2.6.8 and 6.1.1.4'
Mn Mn 0.3368 0.7283 'International Tables Vol C Tables 4.2.6.8 and 6.1.1.4'

loop_
_geom_angle_atom_site_label_1
_geom_angle_atom_site_label_2
_geom_angle_atom_site_label_3
_geom_angle
_geom_angle_site_symmetry_1
_geom_angle_site_symmetry_3
_geom_angle_publ_flag
N4 Mn1 N2 144.13(7) . . ?
N4 Mn1 N3 83.45(7) . . ?
N2 Mn1 N3 81.23(7) . . ?
N4 Mn1 N1 72.00(7) . . ?
N2 Mn1 N1 72.54(7) . . ?
N3 Mn1 N1 72.87(7) . . ?
N4 Mn1 Cl1 105.60(6) . . ?
N2 Mn1 Cl1 106.98(6) . . ?
N3 Mn1 Cl1 91.27(5) . . ?
N1 Mn1 Cl1 164.08(5) . . ?
N4 Mn1 Cl2 93.14(6) . . ?
N2 Mn1 Cl2 94.50(5) . . ?
N3 Mn1 Cl2 166.85(5) . . ?
N1 Mn1 Cl2 94.00(5) . . ?
Cl1 Mn1 Cl2 101.87(3) . . ?
C7 N1 C13 111.6(2) . . ?
C7 N1 C1 112.1(2) . . ?
C13 N1 C1 111.99(19) . . ?
C7 N1 Mn1 113.40(15) . . ?
C13 N1 Mn1 103.97(15) . . ?
C1 N1 Mn1 103.25(14) . . ?
C2 N2 C6 117.8(2) . . ?
C2 N2 Mn1 116.05(15) . . ?
C6 N2 Mn1 125.06(19) . . ?
C8 N3 C12 117.6(2) . . ?
C8 N3 Mn1 118.18(15) . . ?
C12 N3 Mn1 124.15(18) . . ?
C14 N4 C18 117.8(2) . . ?
C14 N4 Mn1 116.86(15) . . ?
C18 N4 Mn1 124.83(19) . . ?
N1 C1 C2 109.3(2) . . ?
N2 C2 C3 122.0(2) . . ?
N2 C2 C1 115.1(2) . . ?
C3 C2 C1 122.9(3) . . ?
C4 C3 C2 119.4(3) . . ?
C5 C4 C3 119.0(3) . . ?
C4 C5 C6 119.0(3) . . ?
N2 C6 C5 122.8(3) . . ?
N1 C7 C8 116.3(2) . . ?
N3 C8 C9 121.8(2) . . ?
N3 C8 C7 119.2(2) . . ?
C9 C8 C7 119.1(2) . . ?
C10 C9 C8 119.8(3) . . ?
C11 C10 C9 118.4(3) . . ?
C12 C11 C10 118.8(3) . . ?
N3 C12 C11 123.5(3) . . ?
N1 C13 C14 109.8(2) . . ?
N4 C14 C15 122.2(2) . . ?
N4 C14 C13 115.4(2) . . ?
C15 C14 C13 122.4(2) . . ?
C16 C15 C14 118.7(3) . . ?
C17 C16 C15 119.5(3) . . ?
C16 C17 C18 119.1(3) . . ?
N4 C18 C17 122.8(3) . . ?

loop_
_geom_bond_atom_site_label_1
_geom_bond_atom_site_label_2
_geom_bond_distance
_geom_bond_site_symmetry_2
_geom_bond_publ_flag
Mn1 N4 2.285(2) . ?
Mn1 N2 2.2943(19) . ?
Mn1 N3 2.3525(19) . ?
Mn1 N1 2.396(2) . ?
Mn1 Cl1 2.4219(11) . ?
Mn1 Cl2 2.4542(8) . ?
N1 C7 1.472(3) . ?
N1 C13 1.480(3) . ?
N1 C1 1.484(3) . ?
N2 C2 1.345(3) . ?
N2 C6 1.346(3) . ?
N3 C8 1.336(3) . ?
N3 C12 1.348(3) . ?
N4 C14 1.340(3) . ?
N4 C18 1.347(3) . ?
C1 C2 1.514(3) . ?
C2 C3 1.383(4) . ?
C3 C4 1.382(4) . ?
C4 C5 1.367(4) . ?
C5 C6 1.381(4) . ?
C7 C8 1.511(4) . ?
C8 C9 1.392(3) . ?
C9 C10 1.380(4) . ?
C10 C11 1.377(4) . ?
C11 C12 1.374(4) . ?
C13 C14 1.512(3) . ?
C14 C15 1.388(3) . ?
C15 C16 1.379(4) . ?
C16 C17 1.361(4) . ?
C17 C18 1.374(4) . ?
